data_2236262
loop_
_publ_author_name
'Fun, Hoong-Kun'
'Quah, Ching Kheng'
'Nayak, Prakash S.'
'Narayana, B.'
'Sarojini, B. K.'

_publ_section_title
;
 <i>N</i>-(1,5-Dimethyl-3-oxo-2-phenyl-2,3-dihydro-1<i>H</i>-pyrazol-4-yl)-2-[4-(methylsulfanyl)phenyl]acetamide
;
_journal_coeditor_code HB6925
_journal_issue 9
_journal_name_full 'Acta Crystallographica Section E'
_journal_page_first o2677
_journal_paper_doi 10.1107/S1600536812034605
_journal_volume 68
_journal_year 2012
_chemical_formula_iupac 'C20 H21 N3 O2 S'
_chemical_formula_moiety 'C20 H21 N3 O2 S'
_chemical_formula_sum 'C20 H21 N3 O2 S'
_chemical_formula_weight 367.46
_chemical_name_systematic
;
<i>N</i>-(1,5-Dimethyl-3-oxo-2-phenyl-2,3-dihydro-1<i>H</i>-pyrazol-4-yl)-
2-[4-(methylsulfanyl)phenyl]acetamide
;
_space_group_IT_number 14
_symmetry_cell_setting monoclinic
_symmetry_space_group_name_Hall '-P 2ybc'
_symmetry_space_group_name_H-M 'P 1 21/c 1'
_atom_sites_solution_hydrogens geom
_atom_sites_solution_primary direct
_atom_sites_solution_secondary difmap
_audit_creation_method SHELXL-97
_cell_angle_alpha 90.00
_cell_angle_beta 110.6890(10)
_cell_angle_gamma 90.00
_cell_formula_units_Z 4
_cell_length_a 14.9176(8)
_cell_length_b 6.6527(4)
_cell_length_c 19.5792(10)
_cell_measurement_reflns_used 5722
_cell_measurement_temperature 100
_cell_measurement_theta_max 30.00
_cell_measurement_theta_min 2.92
_cell_volume 1817.78(17)
_computing_cell_refinement 'SAINT (Bruker, 2009)'
_computing_data_collection 'APEX2 (Bruker, 2009)'
_computing_data_reduction 'SAINT (Bruker, 2009)'
_computing_molecular_graphics 'SHELXTL (Sheldrick, 2008)'
_computing_publication_material 'SHELXTL (Sheldrick, 2008) and PLATON (Spek, 2009)'
_computing_structure_refinement 'SHELXTL (Sheldrick, 2008)'
_computing_structure_solution 'SHELXTL (Sheldrick, 2008)'
_diffrn_ambient_temperature 100
_diffrn_measured_fraction_theta_full 0.996
_diffrn_measured_fraction_theta_max 0.996
_diffrn_measurement_device_type 'Bruker SMART APEXII DUO CCD'
_diffrn_measurement_method '\f and \w scans'
_diffrn_radiation_monochromator graphite
_diffrn_radiation_source 'fine-focus sealed tube'
_diffrn_radiation_type MoK\a
_diffrn_radiation_wavelength 0.71073
_diffrn_reflns_av_R_equivalents 0.0333
_diffrn_reflns_av_sigmaI/netI 0.0335
_diffrn_reflns_limit_h_max 21
_diffrn_reflns_limit_h_min -20
_diffrn_reflns_limit_k_max 9
_diffrn_reflns_limit_k_min -9
_diffrn_reflns_limit_l_max 27
_diffrn_reflns_limit_l_min -27
_diffrn_reflns_number 19714
_diffrn_reflns_theta_full 30.06
_diffrn_reflns_theta_max 30.06
_diffrn_reflns_theta_min 2.19
_diffrn_standards_number 0
_exptl_absorpt_coefficient_mu 0.198
_exptl_absorpt_correction_T_max 0.9871
_exptl_absorpt_correction_T_min 0.9313
_exptl_absorpt_correction_type multi-scan
_exptl_absorpt_process_details '(<i>SADABS</i>; Bruker, 2009)'
_exptl_crystal_colour yellow
_exptl_crystal_density_diffrn 1.343
_exptl_crystal_density_method 'not measured'
_exptl_crystal_description plate
_exptl_crystal_F_000 776
_exptl_crystal_size_max 0.365
_exptl_crystal_size_mid 0.18
_exptl_crystal_size_min 0.066
_refine_diff_density_max 0.424
_refine_diff_density_min -0.519
_refine_ls_extinction_method none
_refine_ls_goodness_of_fit_ref 1.034
_refine_ls_hydrogen_treatment mixed
_refine_ls_matrix_type full
_refine_ls_number_parameters 242
_refine_ls_number_reflns 5302
_refine_ls_number_restraints 0
_refine_ls_restrained_S_all 1.034
_refine_ls_R_factor_all 0.0550
_refine_ls_R_factor_gt 0.0416
_refine_ls_shift/su_max 0.001
_refine_ls_shift/su_mean 0.001
_refine_ls_structure_factor_coef Fsqd
_refine_ls_weighting_details 'calc w=1/[\s^2^(Fo^2^)+(0.0580P)^2^+0.5940P] where P=(Fo^2^+2Fc^2^)/3'
_refine_ls_weighting_scheme calc
_refine_ls_wR_factor_gt 0.1066
_refine_ls_wR_factor_ref 0.1158
_reflns_number_gt 4231
_reflns_number_total 5302
_reflns_threshold_expression I>2\s(I)
_cod_data_source_file hb6925.cif
_cod_data_source_block I
_cod_original_sg_symbol_H-M 'P 21/c'
_cod_database_code 2236262
_cod_database_fobs_code 2236262

loop_
_symmetry_equiv_pos_as_xyz
'x, y, z'
'-x, y+1/2, -z+1/2'
'-x, -y, -z'
'x, -y-1/2, z-1/2'

loop_
_atom_site_type_symbol
_atom_site_label
_atom_site_fract_x
_atom_site_fract_y
_atom_site_fract_z
_atom_site_U_iso_or_equiv
_atom_site_adp_type
_atom_site_calc_flag
_atom_site_refinement_flags
_atom_site_occupancy
_atom_site_symmetry_multiplicity
S S1 0.90518(2) 1.11552(8) 0.26045(2) 0.03908(13) Uani d . 1 1
O O1 0.48783(6) 0.70169(15) 0.28728(5) 0.0201(2) Uani d . 1 1
O O2 0.37745(6) 0.49368(14) 0.45147(5) 0.01838(19) Uani d . 1 1
N N1 0.54078(7) 0.67806(17) 0.41084(6) 0.0162(2) Uani d . 1 1
N N2 0.35044(7) 1.00817(16) 0.41536(5) 0.0153(2) Uani d . 1 1
N N3 0.31713(7) 0.81906(16) 0.42879(5) 0.0155(2) Uani d . 1 1
C C1 0.67740(8) 0.8798(2) 0.29532(7) 0.0182(2) Uani d . 1 1
H H1A 0.6135 0.9222 0.2866 0.022 Uiso calc R 1 1
C C2 0.73958(9) 1.0064(2) 0.27714(7) 0.0201(3) Uani d . 1 1
H H2A 0.7178 1.1344 0.2564 0.024 Uiso calc R 1 1
C C3 0.83366(8) 0.9474(2) 0.28906(6) 0.0210(3) Uani d . 1 1
C C4 0.86425(8) 0.7580(2) 0.31933(6) 0.0215(3) Uani d . 1 1
H H4A 0.9278 0.7148 0.3271 0.026 Uiso calc R 1 1
C C5 0.80202(8) 0.6324(2) 0.33817(7) 0.0189(3) Uani d . 1 1
H H5A 0.8240 0.5050 0.3594 0.023 Uiso calc R 1 1
C C6 0.70736(8) 0.6908(2) 0.32626(6) 0.0162(2) Uani d . 1 1
C C7 0.64106(8) 0.5462(2) 0.34610(7) 0.0184(2) Uani d . 1 1
H H7A 0.6251 0.4323 0.3113 0.022 Uiso calc R 1 1
H H7B 0.6750 0.4914 0.3956 0.022 Uiso calc R 1 1
C C8 0.54900(8) 0.64688(19) 0.34457(6) 0.0155(2) Uani d . 1 1
C C9 0.45856(8) 0.7725(2) 0.41579(6) 0.0153(2) Uani d . 1 1
C C10 0.43573(8) 0.9695(2) 0.40415(6) 0.0154(2) Uani d . 1 1
C C11 0.38429(8) 0.6706(2) 0.43345(6) 0.0154(2) Uani d . 1 1
C C12 0.24277(8) 0.8087(2) 0.45811(6) 0.0158(2) Uani d . 1 1
C C13 0.18356(9) 0.6400(2) 0.44282(7) 0.0200(3) Uani d . 1 1
H H13A 0.1934 0.5340 0.4137 0.024 Uiso calc R 1 1
C C14 0.10982(10) 0.6290(2) 0.47079(8) 0.0251(3) Uani d . 1 1
H H14A 0.0696 0.5138 0.4613 0.030 Uiso calc R 1 1
C C15 0.09484(9) 0.7850(2) 0.51241(7) 0.0261(3) Uani d . 1 1
H H15A 0.0439 0.7774 0.5308 0.031 Uiso calc R 1 1
C C16 0.15406(9) 0.9525(2) 0.52726(7) 0.0233(3) Uani d . 1 1
H H16A 0.1435 1.0593 0.5557 0.028 Uiso calc R 1 1
C C17 0.22911(9) 0.9648(2) 0.50060(6) 0.0194(3) Uani d . 1 1
H H17A 0.2704 1.0784 0.5114 0.023 Uiso calc R 1 1
C C18 1.02279(10) 1.0805(3) 0.32583(8) 0.0324(3) Uani d . 1 1
H H18A 1.0649 1.1877 0.3205 0.049 Uiso calc R 1 1
H H18B 1.0478 0.9499 0.3177 0.049 Uiso calc R 1 1
H H18C 1.0203 1.0846 0.3752 0.049 Uiso calc R 1 1
C C19 0.48791(9) 1.1329(2) 0.38237(7) 0.0186(2) Uani d . 1 1
H H19A 0.5565 1.1016 0.3998 0.028 Uiso calc R 1 1
H H19B 0.4779 1.2601 0.4039 0.028 Uiso calc R 1 1
H H19C 0.4638 1.1450 0.3291 0.028 Uiso calc R 1 1
C C20 0.27706(9) 1.1291(2) 0.36089(7) 0.0188(2) Uani d . 1 1
H H20A 0.3065 1.2511 0.3502 0.028 Uiso calc R 1 1
H H20B 0.2270 1.1663 0.3801 0.028 Uiso calc R 1 1
H H20C 0.2488 1.0506 0.3160 0.028 Uiso calc R 1 1
H H1N1 0.5810(13) 0.620(3) 0.4501(10) 0.031(5) Uiso d . 1 1

loop_
_atom_site_aniso_label
_atom_site_aniso_U_11
_atom_site_aniso_U_22
_atom_site_aniso_U_33
_atom_site_aniso_U_12
_atom_site_aniso_U_13
_atom_site_aniso_U_23
S1 0.02042(17) 0.0570(3) 0.0355(2) -0.00826(17) 0.00457(14) 0.0233(2)
O1 0.0176(4) 0.0252(5) 0.0164(4) 0.0004(4) 0.0046(3) -0.0015(4)
O2 0.0222(4) 0.0140(4) 0.0196(4) 0.0002(4) 0.0083(3) 0.0024(4)
N1 0.0167(4) 0.0162(5) 0.0159(4) 0.0036(4) 0.0061(4) 0.0030(4)
N2 0.0169(4) 0.0120(5) 0.0180(4) 0.0002(4) 0.0074(4) 0.0023(4)
N3 0.0175(4) 0.0124(5) 0.0193(5) -0.0008(4) 0.0098(4) 0.0018(4)
C1 0.0162(5) 0.0194(6) 0.0187(5) 0.0012(5) 0.0058(4) -0.0004(5)
C2 0.0193(5) 0.0208(7) 0.0190(5) -0.0003(5) 0.0054(4) 0.0011(5)
C3 0.0164(5) 0.0305(8) 0.0156(5) -0.0043(5) 0.0049(4) 0.0005(5)
C4 0.0148(5) 0.0324(8) 0.0169(5) 0.0016(5) 0.0051(4) 0.0004(5)
C5 0.0181(5) 0.0220(7) 0.0163(5) 0.0031(5) 0.0056(4) -0.0004(5)
C6 0.0166(5) 0.0173(6) 0.0155(5) -0.0002(5) 0.0067(4) -0.0020(5)
C7 0.0181(5) 0.0166(6) 0.0232(6) 0.0017(5) 0.0104(4) 0.0003(5)
C8 0.0155(5) 0.0132(6) 0.0188(5) -0.0020(4) 0.0071(4) -0.0012(5)
C9 0.0166(5) 0.0157(6) 0.0147(5) 0.0007(4) 0.0068(4) 0.0007(5)
C10 0.0161(5) 0.0168(6) 0.0138(5) -0.0003(4) 0.0058(4) -0.0001(5)
C11 0.0167(5) 0.0155(6) 0.0135(5) 0.0004(4) 0.0050(4) -0.0002(4)
C12 0.0153(5) 0.0188(6) 0.0140(5) 0.0006(5) 0.0060(4) 0.0021(5)
C13 0.0210(5) 0.0186(6) 0.0218(6) -0.0016(5) 0.0092(4) -0.0007(5)
C14 0.0227(6) 0.0248(7) 0.0309(7) -0.0054(5) 0.0133(5) 0.0023(6)
C15 0.0232(6) 0.0341(8) 0.0258(6) -0.0004(6) 0.0147(5) 0.0036(6)
C16 0.0245(6) 0.0299(8) 0.0180(5) 0.0018(6) 0.0108(5) -0.0033(5)
C17 0.0193(5) 0.0220(7) 0.0167(5) -0.0014(5) 0.0060(4) -0.0024(5)
C18 0.0195(6) 0.0420(10) 0.0339(7) -0.0062(6) 0.0071(5) 0.0014(7)
C19 0.0197(5) 0.0159(6) 0.0227(6) -0.0010(5) 0.0105(4) 0.0020(5)
C20 0.0191(5) 0.0170(6) 0.0199(5) 0.0021(5) 0.0063(4) 0.0036(5)

loop_
_atom_type_symbol
_atom_type_description
_atom_type_scat_dispersion_real
_atom_type_scat_dispersion_imag
_atom_type_scat_source
C C 0.0033 0.0016 'International Tables Vol C Tables 4.2.6.8 and 6.1.1.4'
H H 0.0000 0.0000 'International Tables Vol C Tables 4.2.6.8 and 6.1.1.4'
N N 0.0061 0.0033 'International Tables Vol C Tables 4.2.6.8 and 6.1.1.4'
O O 0.0106 0.0060 'International Tables Vol C Tables 4.2.6.8 and 6.1.1.4'
S S 0.1246 0.1234 'International Tables Vol C Tables 4.2.6.8 and 6.1.1.4'

loop_
_geom_angle_atom_site_label_1
_geom_angle_atom_site_label_2
_geom_angle_atom_site_label_3
_geom_angle
C3 S1 C18 103.92(7)
C8 N1 C9 120.41(10)
C8 N1 H1N1 120.2(12)
C9 N1 H1N1 118.4(12)
C10 N2 N3 105.49(10)
C10 N2 C20 118.41(10)
N3 N2 C20 113.73(9)
C11 N3 N2 110.70(9)
C11 N3 C12 126.05(11)
N2 N3 C12 119.72(10)
C2 C1 C6 121.05(11)
C2 C1 H1A 119.5
C6 C1 H1A 119.5
C1 C2 C3 120.65(13)
C1 C2 H2A 119.7
C3 C2 H2A 119.7
C2 C3 C4 118.86(12)
C2 C3 S1 116.94(11)
C4 C3 S1 124.14(9)
C5 C4 C3 120.31(11)
C5 C4 H4A 119.8
C3 C4 H4A 119.8
C4 C5 C6 121.08(13)
C4 C5 H5A 119.5
C6 C5 H5A 119.5
C1 C6 C5 118.04(11)
C1 C6 C7 122.72(10)
C5 C6 C7 119.23(12)
C8 C7 C6 112.33(11)
C8 C7 H7A 109.1
C6 C7 H7A 109.1
C8 C7 H7B 109.1
C6 C7 H7B 109.1
H7A C7 H7B 107.9
O1 C8 N1 122.58(11)
O1 C8 C7 121.68(11)
N1 C8 C7 115.70(10)
C10 C9 N1 126.34(11)
C10 C9 C11 109.09(10)
N1 C9 C11 124.57(11)
C9 C10 N2 110.03(11)
C9 C10 C19 129.15(11)
N2 C10 C19 120.82(11)
O2 C11 N3 124.27(11)
O2 C11 C9 131.34(11)
N3 C11 C9 104.36(10)
C17 C12 C13 120.95(11)
C17 C12 N3 120.44(11)
C13 C12 N3 118.60(11)
C14 C13 C12 119.11(13)
C14 C13 H13A 120.4
C12 C13 H13A 120.4
C15 C14 C13 120.34(13)
C15 C14 H14A 119.8
C13 C14 H14A 119.8
C14 C15 C16 120.13(12)
C14 C15 H15A 119.9
C16 C15 H15A 119.9
C15 C16 C17 120.30(13)
C15 C16 H16A 119.8
C17 C16 H16A 119.8
C12 C17 C16 119.15(13)
C12 C17 H17A 120.4
C16 C17 H17A 120.4
S1 C18 H18A 109.5
S1 C18 H18B 109.5
H18A C18 H18B 109.5
S1 C18 H18C 109.5
H18A C18 H18C 109.5
H18B C18 H18C 109.5
C10 C19 H19A 109.5
C10 C19 H19B 109.5
H19A C19 H19B 109.5
C10 C19 H19C 109.5
H19A C19 H19C 109.5
H19B C19 H19C 109.5
N2 C20 H20A 109.5
N2 C20 H20B 109.5
H20A C20 H20B 109.5
N2 C20 H20C 109.5
H20A C20 H20C 109.5
H20B C20 H20C 109.5

loop_
_geom_bond_atom_site_label_1
_geom_bond_atom_site_label_2
_geom_bond_distance
S1 C3 1.7679(14)
S1 C18 1.7844(14)
O1 C8 1.2251(14)
O2 C11 1.2432(15)
N1 C8 1.3617(15)
N1 C9 1.4115(15)
N1 H1N1 0.878(19)
N2 C10 1.3893(14)
N2 N3 1.4112(14)
N2 C20 1.4690(15)
N3 C11 1.3867(16)
N3 C12 1.4194(14)
C1 C2 1.3892(18)
C1 C6 1.3985(18)
C1 H1A 0.9500
C2 C3 1.3952(17)
C2 H2A 0.9500
C3 C4 1.399(2)
C4 C5 1.3919(18)
C4 H4A 0.9500
C5 C6 1.4024(16)
C5 H5A 0.9500
C6 C7 1.5252(17)
C7 C8 1.5187(16)
C7 H7A 0.9900
C7 H7B 0.9900
C9 C10 1.3534(18)
C9 C11 1.4413(16)
C10 C19 1.4843(17)
C12 C17 1.3898(18)
C12 C13 1.3936(18)
C13 C14 1.3933(17)
C13 H13A 0.9500
C14 C15 1.386(2)
C14 H14A 0.9500
C15 C16 1.387(2)
C15 H15A 0.9500
C16 C17 1.3946(17)
C16 H16A 0.9500
C17 H17A 0.9500
C18 H18A 0.9800
C18 H18B 0.9800
C18 H18C 0.9800
C19 H19A 0.9800
C19 H19B 0.9800
C19 H19C 0.9800
C20 H20A 0.9800
C20 H20B 0.9800
C20 H20C 0.9800

loop_
_geom_hbond_atom_site_label_D
_geom_hbond_atom_site_label_H
_geom_hbond_atom_site_label_A
_geom_hbond_site_symmetry_A
_geom_hbond_distance_DH
_geom_hbond_distance_HA
_geom_hbond_distance_DA
_geom_hbond_angle_DHA
_geom_hbond_publ_flag
N1 H1N1 O2 3_666 0.880(19) 1.956(19) 2.7816(14) 155.7(19) yes
C1 H1A O1 . 0.95 2.38 3.0185(16) 124 yes
C1 H1A O1 2_655 0.95 2.51 3.2342(16) 133 yes
C7 H7A O1 2_645 0.99 2.57 3.4960(16) 155 yes
C19 H19B O2 1_565 0.98 2.55 3.4470(17) 152 yes

loop_
_geom_torsion_atom_site_label_1
_geom_torsion_atom_site_label_2
_geom_torsion_atom_site_label_3
_geom_torsion_atom_site_label_4
_geom_torsion
C10 N2 N3 C11 6.12(12)
C20 N2 N3 C11 137.50(10)
C10 N2 N3 C12 166.16(10)
C20 N2 N3 C12 -62.45(13)
C6 C1 C2 C3 0.30(19)
C1 C2 C3 C4 0.31(19)
C1 C2 C3 S1 177.43(10)
C18 S1 C3 C2 146.76(11)
C18 S1 C3 C4 -36.29(13)
C2 C3 C4 C5 -0.98(19)
S1 C3 C4 C5 -177.88(10)
C3 C4 C5 C6 1.06(19)
C2 C1 C6 C5 -0.24(18)
C2 C1 C6 C7 -179.19(11)
C4 C5 C6 C1 -0.43(18)
C4 C5 C6 C7 178.55(11)
C1 C6 C7 C8 -12.81(16)
C5 C6 C7 C8 168.25(11)
C9 N1 C8 O1 1.55(19)
C9 N1 C8 C7 179.33(11)
C6 C7 C8 O1 69.15(15)
C6 C7 C8 N1 -108.66(12)
C8 N1 C9 C10 -72.32(17)
C8 N1 C9 C11 106.81(14)
N1 C9 C10 N2 -178.87(10)
C11 C9 C10 N2 1.88(13)
N1 C9 C10 C19 1.3(2)
C11 C9 C10 C19 -177.91(11)
N3 N2 C10 C9 -4.81(12)
C20 N2 C10 C9 -133.47(11)
N3 N2 C10 C19 175.01(10)
C20 N2 C10 C19 46.35(16)
N2 N3 C11 O2 173.15(11)
C12 N3 C11 O2 14.66(19)
N2 N3 C11 C9 -4.94(12)
C12 N3 C11 C9 -163.44(11)
C10 C9 C11 O2 -176.02(12)
N1 C9 C11 O2 4.7(2)
C10 C9 C11 N3 1.88(13)
N1 C9 C11 N3 -177.38(10)
C11 N3 C12 C17 130.20(13)
N2 N3 C12 C17 -26.55(16)
C11 N3 C12 C13 -50.36(17)
N2 N3 C12 C13 152.89(11)
C17 C12 C13 C14 -0.03(19)
N3 C12 C13 C14 -179.46(11)
C12 C13 C14 C15 0.9(2)
C13 C14 C15 C16 -0.8(2)
C14 C15 C16 C17 -0.1(2)
C13 C12 C17 C16 -0.90(18)
N3 C12 C17 C16 178.52(11)
C15 C16 C17 C12 0.99(19)

loop_
_cod_related_entry_id
_cod_related_entry_database
_cod_related_entry_code
1 ChemSpider 30658072
